data_7150388
loop_
_publ_author_name
'Zhao, Jun-Feng'
'Xie, Chang'
'Xu, Sheng-Zhen'
'Ding, Ming-Wu'
'Xiao, Wen-Jing'

_publ_section_title
;
 Iminophosphorane-mediated efficient synthesis of new tricyclic
 3,5-dihydro-1,2,3-triazolo[4,5-d]-1,2,4-triazolo[1,5-a]pyrimidin-9-ones.
;
_journal_issue 1
_journal_name_full 'Organic &amp; biomolecular chemistry'
_journal_page_first 130
_journal_page_last 134
_journal_paper_doi 10.1039/b513715b
_journal_volume 4
_journal_year 2006
_chemical_formula_sum 'C27 H25 N9 O2'
_chemical_formula_weight 507.56
_chemical_name_systematic
;
?
;
_space_group_IT_number 14
_symmetry_cell_setting monoclinic
_symmetry_space_group_name_Hall '-P 2yn'
_symmetry_space_group_name_H-M 'P 1 21/n 1'
_atom_sites_solution_hydrogens geom
_atom_sites_solution_primary direct
_atom_sites_solution_secondary difmap
_audit_creation_method SHELXL-97
_cell_angle_alpha 90.00
_cell_angle_beta 100.206(4)
_cell_angle_gamma 90.00
_cell_formula_units_Z 4
_cell_length_a 12.902(3)
_cell_length_b 12.479(3)
_cell_length_c 15.918(4)
_cell_measurement_temperature 293(2)
_cell_volume 2522.3(11)
_computing_structure_refinement 'SHELXL-97 (Sheldrick, 1997)'
_diffrn_ambient_temperature 293(2)
_diffrn_measured_fraction_theta_full 0.972
_diffrn_measured_fraction_theta_max 0.972
_diffrn_measurement_device_type 'CCD area detector'
_diffrn_measurement_method 'phi and omega scans'
_diffrn_radiation_monochromator graphite
_diffrn_radiation_source 'fine-focus sealed tube'
_diffrn_radiation_type MoK\a
_diffrn_radiation_wavelength 0.71073
_diffrn_reflns_av_R_equivalents 0.0470
_diffrn_reflns_av_sigmaI/netI 0.0685
_diffrn_reflns_limit_h_max 16
_diffrn_reflns_limit_h_min -16
_diffrn_reflns_limit_k_max 13
_diffrn_reflns_limit_k_min -16
_diffrn_reflns_limit_l_max 17
_diffrn_reflns_limit_l_min -21
_diffrn_reflns_number 15362
_diffrn_reflns_theta_full 28.28
_diffrn_reflns_theta_max 28.28
_diffrn_reflns_theta_min 1.88
_exptl_absorpt_coefficient_mu 0.090
_exptl_absorpt_correction_type none
_exptl_crystal_colour colorless
_exptl_crystal_density_diffrn 1.337
_exptl_crystal_density_method 'not measured'
_exptl_crystal_description block
_exptl_crystal_F_000 1064
_exptl_crystal_size_max 0.36
_exptl_crystal_size_mid 0.30
_exptl_crystal_size_min 0.22
_refine_diff_density_max 0.199
_refine_diff_density_min -0.190
_refine_diff_density_rms 0.041
_refine_ls_extinction_method none
_refine_ls_goodness_of_fit_ref 1.036
_refine_ls_hydrogen_treatment mixed
_refine_ls_matrix_type full
_refine_ls_number_parameters 346
_refine_ls_number_reflns 6082
_refine_ls_number_restraints 0
_refine_ls_restrained_S_all 1.036
_refine_ls_R_factor_all 0.1382
_refine_ls_R_factor_gt 0.0738
_refine_ls_shift/su_max 0.009
_refine_ls_shift/su_mean 0.000
_refine_ls_structure_factor_coef Fsqd
_refine_ls_weighting_details 'calc w=1/[\s^2^(Fo^2^)+(0.0724P)^2^+0.2601P] where P=(Fo^2^+2Fc^2^)/3'
_refine_ls_weighting_scheme calc
_refine_ls_wR_factor_gt 0.1508
_refine_ls_wR_factor_ref 0.1785
_reflns_number_gt 3363
_reflns_number_total 6082
_reflns_threshold_expression >2sigma(I)
_cod_data_source_file b513715b.txt
_cod_data_source_block 0704am
_cod_depositor_comments
;
The following automatic conversions were performed:
'_symmetry_cell_setting' value 'Monoclinic' changed to 'monoclinic'
according to '/home/saulius/struct/CIF-dictionaries/cif_core.dic'
dictionary named 'cif_core.dic' version 2.4.1 from 2010-06-29.

Automatic conversion script
Id: cif_fix_enum 1527 2010-12-29 10:47:43Z saulius 
;
_cod_original_cell_volume 2522.4(10)
_cod_original_sg_symbol_H-M P21/n
_cod_database_code 7150388

loop_
_symmetry_equiv_pos_as_xyz
'x, y, z'
'-x+1/2, y+1/2, -z+1/2'
'-x, -y, -z'
'x-1/2, -y-1/2, z-1/2'

loop_
_atom_site_label
_atom_site_type_symbol
_atom_site_fract_x
_atom_site_fract_y
_atom_site_fract_z
_atom_site_U_iso_or_equiv
_atom_site_adp_type
_atom_site_occupancy
_atom_site_symmetry_multiplicity
_atom_site_calc_flag
_atom_site_refinement_flags
_atom_site_disorder_assembly
_atom_site_disorder_group
C1 C 0.58599(19) 0.15265(19) -0.01518(15) 0.0391(6) Uani 1 1 d . . .
C2 C 0.62775(19) 0.0592(2) -0.04239(15) 0.0389(6) Uani 1 1 d . . .
C3 C 0.65823(19) -0.0289(2) 0.01456(16) 0.0414(6) Uani 1 1 d . . .
C4 C 0.59346(19) 0.09615(19) 0.11423(15) 0.0368(6) Uani 1 1 d . . .
C5 C 0.6233(2) -0.0116(2) 0.22670(16) 0.0402(6) Uani 1 1 d . . .
C6 C 0.6371(2) -0.1468(2) 0.34117(16) 0.0418(6) Uani 1 1 d . . .
C7 C 0.6311(2) -0.2371(2) 0.28995(17) 0.0451(6) Uani 1 1 d . . .
H7 H 0.6236 -0.2297 0.2310 0.054 Uiso 1 1 calc R . .
C8 C 0.6361(2) -0.3380(2) 0.32605(18) 0.0497(7) Uani 1 1 d . . .
H8A H 0.6312 -0.3982 0.2912 0.060 Uiso 1 1 calc R . .
C9 C 0.6485(2) -0.3503(2) 0.41329(18) 0.0523(7) Uani 1 1 d . . .
H9 H 0.6512 -0.4184 0.4373 0.063 Uiso 1 1 calc R . .
C10 C 0.6566(2) -0.2612(2) 0.46426(18) 0.0593(8) Uani 1 1 d . . .
H10 H 0.6662 -0.2691 0.5232 0.071 Uiso 1 1 calc R . .
C11 C 0.6508(2) -0.1597(2) 0.42922(17) 0.0559(8) Uani 1 1 d . . .
H11 H 0.6559 -0.0998 0.4645 0.067 Uiso 1 1 calc R . .
C12 C 0.5463(2) 0.17374(19) 0.24607(14) 0.0372(6) Uani 1 1 d . . .
C13 C 0.4414(2) 0.1761(2) 0.25103(17) 0.0499(7) Uani 1 1 d . . .
H13 H 0.3965 0.1220 0.2265 0.060 Uiso 1 1 calc R . .
C14 C 0.4033(2) 0.2609(2) 0.29332(18) 0.0552(8) Uani 1 1 d . . .
H14 H 0.3323 0.2625 0.2975 0.066 Uiso 1 1 calc R . .
C15 C 0.4683(2) 0.3429(2) 0.32927(16) 0.0452(7) Uani 1 1 d . . .
C16 C 0.5736(2) 0.3373(2) 0.32352(17) 0.0498(7) Uani 1 1 d . . .
H16 H 0.6188 0.3915 0.3476 0.060 Uiso 1 1 calc R . .
C17 C 0.6134(2) 0.2530(2) 0.28269(17) 0.0474(7) Uani 1 1 d . . .
H17 H 0.6847 0.2499 0.2800 0.057 Uiso 1 1 calc R . .
C18 C 0.4252(3) 0.4380(2) 0.3702(2) 0.0682(9) Uani 1 1 d . . .
H18A H 0.4588 0.4429 0.4290 0.102 Uiso 1 1 calc R . .
H18B H 0.3506 0.4295 0.3671 0.102 Uiso 1 1 calc R . .
H18C H 0.4386 0.5022 0.3408 0.102 Uiso 1 1 calc R . .
C19 C 0.5292(2) 0.3241(2) -0.09438(15) 0.0474(7) Uani 1 1 d . . .
C20 C 0.4324(2) 0.3426(2) -0.07328(17) 0.0559(8) Uani 1 1 d . . .
H20 H 0.3956 0.2877 -0.0521 0.067 Uiso 1 1 calc R . .
C21 C 0.3902(3) 0.4454(3) -0.08417(19) 0.0716(10) Uani 1 1 d . . .
H21 H 0.3246 0.4596 -0.0701 0.086 Uiso 1 1 calc R . .
C22 C 0.4446(4) 0.5257(3) -0.1154(2) 0.0841(12) Uani 1 1 d . . .
H22 H 0.4159 0.5941 -0.1228 0.101 Uiso 1 1 calc R . .
C23 C 0.5417(4) 0.5055(3) -0.1359(2) 0.0879(12) Uani 1 1 d . . .
H23 H 0.5786 0.5605 -0.1568 0.105 Uiso 1 1 calc R . .
C24 C 0.5855(3) 0.4033(3) -0.12586(19) 0.0678(9) Uani 1 1 d . . .
H24 H 0.6510 0.3891 -0.1401 0.081 Uiso 1 1 calc R . .
C25 C 0.3661(3) 0.8333(3) 0.4990(2) 0.0775(10) Uani 1 1 d . . .
H25 H 0.3642 0.7679 0.5268 0.093 Uiso 1 1 calc R . .
C26 C 0.3563(3) 0.7283(3) 0.3714(2) 0.0810(11) Uani 1 1 d . . .
H26A H 0.3606 0.6705 0.4117 0.122 Uiso 1 1 calc R . .
H26B H 0.4144 0.7240 0.3413 0.122 Uiso 1 1 calc R . .
H26C H 0.2913 0.7232 0.3314 0.122 Uiso 1 1 calc R . .
C27 C 0.3639(3) 0.9287(3) 0.3695(2) 0.0939(12) Uani 1 1 d . . .
H27A H 0.2938 0.9563 0.3527 0.141 Uiso 1 1 calc R . .
H27B H 0.3940 0.9147 0.3196 0.141 Uiso 1 1 calc R . .
H27C H 0.4064 0.9803 0.4048 0.141 Uiso 1 1 calc R . .
N1 N 0.57293(17) 0.21775(17) -0.08429(13) 0.0455(5) Uani 1 1 d . . .
N2 N 0.60598(19) 0.16621(19) -0.15137(14) 0.0525(6) Uani 1 1 d . . .
N3 N 0.63901(18) 0.07084(18) -0.12595(13) 0.0499(6) Uani 1 1 d . . .
N4 N 0.56676(16) 0.17801(16) 0.06380(12) 0.0407(5) Uani 1 1 d . . .
N5 N 0.63332(15) -0.00083(15) 0.09515(12) 0.0384(5) Uani 1 1 d . . .
N6 N 0.65351(17) -0.06886(16) 0.16637(13) 0.0435(5) Uani 1 1 d . . .
N7 N 0.58720(16) 0.08948(15) 0.19899(12) 0.0399(5) Uani 1 1 d . . .
N8 N 0.62484(18) -0.04137(17) 0.30827(13) 0.0474(6) Uani 1 1 d . . .
H8 H 0.6176 0.0087 0.3439 0.057 Uiso 1 1 calc R . .
N9 N 0.36009(19) 0.83058(19) 0.41669(15) 0.0561(6) Uani 1 1 d . . .
O1 O 0.69934(15) -0.11368(15) 0.00306(12) 0.0568(5) Uani 1 1 d . . .
O2 O 0.3741(3) 0.91349(19) 0.54306(15) 0.1053(10) Uani 1 1 d . . .

loop_
_atom_site_aniso_label
_atom_site_aniso_U_11
_atom_site_aniso_U_22
_atom_site_aniso_U_33
_atom_site_aniso_U_23
_atom_site_aniso_U_13
_atom_site_aniso_U_12
C1 0.0444(15) 0.0340(14) 0.0395(14) 0.0010(11) 0.0094(11) -0.0014(11)
C2 0.0451(15) 0.0355(14) 0.0378(14) -0.0053(11) 0.0119(11) -0.0017(11)
C3 0.0468(16) 0.0346(15) 0.0444(15) -0.0069(12) 0.0129(12) -0.0012(12)
C4 0.0470(15) 0.0286(13) 0.0367(13) -0.0040(11) 0.0129(11) -0.0004(11)
C5 0.0495(15) 0.0303(14) 0.0419(14) 0.0014(11) 0.0110(12) 0.0007(11)
C6 0.0503(16) 0.0326(14) 0.0440(15) 0.0034(12) 0.0121(12) 0.0038(12)
C7 0.0558(17) 0.0354(15) 0.0447(15) 0.0020(12) 0.0109(13) 0.0014(12)
C8 0.0579(18) 0.0334(15) 0.0582(18) 0.0011(13) 0.0112(14) 0.0008(13)
C9 0.0580(18) 0.0327(15) 0.0649(19) 0.0126(14) 0.0076(14) 0.0026(13)
C10 0.084(2) 0.0497(19) 0.0428(16) 0.0121(14) 0.0063(15) 0.0010(16)
C11 0.088(2) 0.0353(16) 0.0444(16) -0.0012(13) 0.0109(15) -0.0014(15)
C12 0.0533(16) 0.0267(12) 0.0336(13) 0.0016(10) 0.0134(11) 0.0048(11)
C13 0.0528(18) 0.0395(15) 0.0588(17) -0.0137(13) 0.0137(13) -0.0085(13)
C14 0.0507(17) 0.0525(18) 0.0659(19) -0.0140(15) 0.0192(14) -0.0005(14)
C15 0.0636(19) 0.0329(15) 0.0426(15) -0.0042(11) 0.0186(13) 0.0010(13)
C16 0.0620(19) 0.0367(15) 0.0536(17) -0.0107(13) 0.0180(14) -0.0100(13)
C17 0.0475(16) 0.0404(16) 0.0565(16) -0.0057(13) 0.0149(13) -0.0015(12)
C18 0.089(2) 0.0458(18) 0.078(2) -0.0167(16) 0.0374(18) 0.0000(16)
C19 0.0705(19) 0.0373(15) 0.0326(13) 0.0027(11) 0.0038(13) 0.0042(14)
C20 0.073(2) 0.0430(17) 0.0502(17) 0.0017(13) 0.0078(15) 0.0106(15)
C21 0.096(3) 0.059(2) 0.0562(19) -0.0015(17) 0.0043(18) 0.0288(19)
C22 0.149(4) 0.044(2) 0.053(2) 0.0090(16) 0.000(2) 0.024(2)
C23 0.144(4) 0.050(2) 0.068(2) 0.0227(18) 0.014(2) -0.008(2)
C24 0.095(3) 0.053(2) 0.0561(19) 0.0119(16) 0.0164(17) -0.0070(18)
C25 0.130(3) 0.048(2) 0.057(2) 0.0022(17) 0.025(2) 0.008(2)
C26 0.100(3) 0.069(2) 0.076(2) -0.0245(19) 0.022(2) -0.004(2)
C27 0.138(4) 0.075(3) 0.074(2) 0.019(2) 0.035(2) 0.014(2)
N1 0.0613(14) 0.0394(13) 0.0361(12) 0.0021(10) 0.0097(10) 0.0018(11)
N2 0.0724(16) 0.0487(15) 0.0385(12) 0.0007(11) 0.0151(11) 0.0062(12)
N3 0.0637(15) 0.0470(14) 0.0408(13) -0.0033(11) 0.0139(11) 0.0030(12)
N4 0.0556(13) 0.0312(11) 0.0369(11) 0.0012(9) 0.0126(9) 0.0057(10)
N5 0.0491(12) 0.0272(11) 0.0411(12) -0.0010(9) 0.0143(10) 0.0028(9)
N6 0.0589(14) 0.0335(12) 0.0406(12) 0.0051(10) 0.0156(10) 0.0061(10)
N7 0.0567(14) 0.0275(11) 0.0380(12) 0.0013(9) 0.0150(10) 0.0059(10)
N8 0.0774(16) 0.0294(12) 0.0371(12) 0.0002(9) 0.0147(11) 0.0051(11)
N9 0.0731(17) 0.0495(15) 0.0481(14) 0.0007(12) 0.0171(12) 0.0073(12)
O1 0.0770(14) 0.0392(11) 0.0585(12) -0.0041(9) 0.0236(10) 0.0152(10)
O2 0.208(3) 0.0533(15) 0.0605(15) -0.0151(13) 0.0390(17) 0.0026(17)

loop_
_atom_type_symbol
_atom_type_description
_atom_type_scat_dispersion_real
_atom_type_scat_dispersion_imag
_atom_type_scat_source
C C 0.0033 0.0016 'International Tables Vol C Tables 4.2.6.8 and 6.1.1.4'
H H 0.0000 0.0000 'International Tables Vol C Tables 4.2.6.8 and 6.1.1.4'
N N 0.0061 0.0033 'International Tables Vol C Tables 4.2.6.8 and 6.1.1.4'
O O 0.0106 0.0060 'International Tables Vol C Tables 4.2.6.8 and 6.1.1.4'

loop_
_geom_angle_atom_site_label_1
_geom_angle_atom_site_label_2
_geom_angle_atom_site_label_3
_geom_angle
_geom_angle_site_symmetry_1
_geom_angle_site_symmetry_3
_geom_angle_publ_flag
N1 C1 N4 126.5(2) . . ?
N1 C1 C2 104.5(2) . . ?
N4 C1 C2 129.0(2) . . ?
N3 C2 C1 109.1(2) . . ?
N3 C2 C3 129.0(2) . . ?
C1 C2 C3 121.7(2) . . ?
O1 C3 N5 121.8(2) . . ?
O1 C3 C2 130.7(2) . . ?
N5 C3 C2 107.5(2) . . ?
N4 C4 N7 126.7(2) . . ?
N4 C4 N5 128.5(2) . . ?
N7 C4 N5 104.8(2) . . ?
N6 C5 N8 126.9(2) . . ?
N6 C5 N7 112.9(2) . . ?
N8 C5 N7 120.2(2) . . ?
C7 C6 C11 118.9(2) . . ?
C7 C6 N8 123.2(2) . . ?
C11 C6 N8 117.8(2) . . ?
C8 C7 C6 120.2(2) . . ?
C9 C8 C7 120.6(3) . . ?
C10 C9 C8 119.3(3) . . ?
C9 C10 C11 120.8(3) . . ?
C10 C11 C6 120.1(3) . . ?
C13 C12 C17 121.0(2) . . ?
C13 C12 N7 120.1(2) . . ?
C17 C12 N7 118.9(2) . . ?
C12 C13 C14 118.9(2) . . ?
C15 C14 C13 121.6(3) . . ?
C16 C15 C14 117.9(2) . . ?
C16 C15 C18 120.8(3) . . ?
C14 C15 C18 121.3(3) . . ?
C15 C16 C17 121.4(3) . . ?
C12 C17 C16 119.3(3) . . ?
C20 C19 C24 122.1(3) . . ?
C20 C19 N1 119.0(2) . . ?
C24 C19 N1 118.8(3) . . ?
C19 C20 C21 118.6(3) . . ?
C22 C21 C20 120.4(4) . . ?
C21 C22 C23 120.1(3) . . ?
C22 C23 C24 120.7(3) . . ?
C19 C24 C23 118.1(4) . . ?
O2 C25 N9 125.9(3) . . ?
C1 N1 N2 109.8(2) . . ?
C1 N1 C19 129.3(2) . . ?
N2 N1 C19 120.9(2) . . ?
N3 N2 N1 108.3(2) . . ?
N2 N3 C2 108.2(2) . . ?
C4 N4 C1 108.3(2) . . ?
C4 N5 N6 112.23(18) . . ?
C4 N5 C3 124.9(2) . . ?
N6 N5 C3 122.75(19) . . ?
C5 N6 N5 103.03(19) . . ?
C4 N7 C5 107.0(2) . . ?
C4 N7 C12 123.9(2) . . ?
C5 N7 C12 129.0(2) . . ?
C5 N8 C6 126.5(2) . . ?
C25 N9 C27 120.1(3) . . ?
C25 N9 C26 120.7(3) . . ?
C27 N9 C26 119.0(3) . . ?

loop_
_geom_bond_atom_site_label_1
_geom_bond_atom_site_label_2
_geom_bond_distance
_geom_bond_site_symmetry_2
_geom_bond_publ_flag
C1 N1 1.354(3) . ?
C1 N4 1.361(3) . ?
C1 C2 1.386(3) . ?
C2 N3 1.371(3) . ?
C2 C3 1.435(3) . ?
C3 O1 1.211(3) . ?
C3 N5 1.420(3) . ?
C4 N4 1.307(3) . ?
C4 N7 1.368(3) . ?
C4 N5 1.370(3) . ?
C5 N6 1.311(3) . ?
C5 N8 1.347(3) . ?
C5 N7 1.389(3) . ?
C6 C7 1.385(3) . ?
C6 C11 1.391(4) . ?
C6 N8 1.414(3) . ?
C7 C8 1.381(3) . ?
C8 C9 1.378(4) . ?
C9 C10 1.369(4) . ?
C10 C11 1.381(4) . ?
C12 C13 1.370(4) . ?
C12 C17 1.374(3) . ?
C12 N7 1.444(3) . ?
C13 C14 1.390(4) . ?
C14 C15 1.381(4) . ?
C15 C16 1.380(4) . ?
C15 C18 1.507(4) . ?
C16 C17 1.383(4) . ?
C19 C20 1.370(4) . ?
C19 C24 1.373(4) . ?
C19 N1 1.439(3) . ?
C20 C21 1.392(4) . ?
C21 C22 1.367(5) . ?
C22 C23 1.373(5) . ?
C23 C24 1.393(5) . ?
C25 O2 1.216(4) . ?
C25 N9 1.300(4) . ?
C26 N9 1.463(4) . ?
C27 N9 1.441(4) . ?
N1 N2 1.377(3) . ?
N2 N3 1.304(3) . ?
N5 N6 1.403(3) . ?

loop_
_geom_torsion_atom_site_label_1
_geom_torsion_atom_site_label_2
_geom_torsion_atom_site_label_3
_geom_torsion_atom_site_label_4
_geom_torsion
_geom_torsion_site_symmetry_1
_geom_torsion_site_symmetry_2
_geom_torsion_site_symmetry_3
_geom_torsion_site_symmetry_4
_geom_torsion_publ_flag
N1 C1 C2 N3 0.3(3) . . . . ?
N4 C1 C2 N3 -176.5(2) . . . . ?
N1 C1 C2 C3 176.7(2) . . . . ?
N4 C1 C2 C3 -0.1(4) . . . . ?
N3 C2 C3 O1 -1.0(5) . . . . ?
C1 C2 C3 O1 -176.6(3) . . . . ?
N3 C2 C3 N5 177.8(2) . . . . ?
C1 C2 C3 N5 2.2(3) . . . . ?
C11 C6 C7 C8 1.4(4) . . . . ?
N8 C6 C7 C8 -175.2(2) . . . . ?
C6 C7 C8 C9 -0.7(4) . . . . ?
C7 C8 C9 C10 -0.6(4) . . . . ?
C8 C9 C10 C11 1.2(4) . . . . ?
C9 C10 C11 C6 -0.5(5) . . . . ?
C7 C6 C11 C10 -0.8(4) . . . . ?
N8 C6 C11 C10 176.0(3) . . . . ?
C17 C12 C13 C14 0.5(4) . . . . ?
N7 C12 C13 C14 -177.0(2) . . . . ?
C12 C13 C14 C15 0.8(4) . . . . ?
C13 C14 C15 C16 -1.3(4) . . . . ?
C13 C14 C15 C18 176.2(3) . . . . ?
C14 C15 C16 C17 0.4(4) . . . . ?
C18 C15 C16 C17 -177.0(3) . . . . ?
C13 C12 C17 C16 -1.4(4) . . . . ?
N7 C12 C17 C16 176.2(2) . . . . ?
C15 C16 C17 C12 0.9(4) . . . . ?
C24 C19 C20 C21 -0.1(4) . . . . ?
N1 C19 C20 C21 -179.3(2) . . . . ?
C19 C20 C21 C22 0.1(5) . . . . ?
C20 C21 C22 C23 -0.3(5) . . . . ?
C21 C22 C23 C24 0.5(6) . . . . ?
C20 C19 C24 C23 0.3(5) . . . . ?
N1 C19 C24 C23 179.5(3) . . . . ?
C22 C23 C24 C19 -0.5(5) . . . . ?
N4 C1 N1 N2 176.7(2) . . . . ?
C2 C1 N1 N2 -0.3(3) . . . . ?
N4 C1 N1 C19 -5.2(4) . . . . ?
C2 C1 N1 C19 177.8(3) . . . . ?
C20 C19 N1 C1 -51.9(4) . . . . ?
C24 C19 N1 C1 128.9(3) . . . . ?
C20 C19 N1 N2 126.0(3) . . . . ?
C24 C19 N1 N2 -53.2(3) . . . . ?
C1 N1 N2 N3 0.1(3) . . . . ?
C19 N1 N2 N3 -178.2(2) . . . . ?
N1 N2 N3 C2 0.1(3) . . . . ?
C1 C2 N3 N2 -0.3(3) . . . . ?
C3 C2 N3 N2 -176.3(2) . . . . ?
N7 C4 N4 C1 179.4(2) . . . . ?
N5 C4 N4 C1 -0.6(3) . . . . ?
N1 C1 N4 C4 -177.1(2) . . . . ?
C2 C1 N4 C4 -0.9(4) . . . . ?
N4 C4 N5 N6 179.5(2) . . . . ?
N7 C4 N5 N6 -0.5(3) . . . . ?
N4 C4 N5 C3 3.1(4) . . . . ?
N7 C4 N5 C3 -176.9(2) . . . . ?
O1 C3 N5 C4 175.4(2) . . . . ?
C2 C3 N5 C4 -3.6(3) . . . . ?
O1 C3 N5 N6 -0.6(4) . . . . ?
C2 C3 N5 N6 -179.5(2) . . . . ?
N8 C5 N6 N5 178.9(2) . . . . ?
N7 C5 N6 N5 -1.3(3) . . . . ?
C4 N5 N6 C5 1.1(3) . . . . ?
C3 N5 N6 C5 177.5(2) . . . . ?
N4 C4 N7 C5 179.8(2) . . . . ?
N5 C4 N7 C5 -0.2(3) . . . . ?
N4 C4 N7 C12 1.7(4) . . . . ?
N5 C4 N7 C12 -178.3(2) . . . . ?
N6 C5 N7 C4 1.0(3) . . . . ?
N8 C5 N7 C4 -179.2(2) . . . . ?
N6 C5 N7 C12 178.9(2) . . . . ?
N8 C5 N7 C12 -1.2(4) . . . . ?
C13 C12 N7 C4 90.6(3) . . . . ?
C17 C12 N7 C4 -87.0(3) . . . . ?
C13 C12 N7 C5 -87.0(3) . . . . ?
C17 C12 N7 C5 95.4(3) . . . . ?
N6 C5 N8 C6 -14.8(4) . . . . ?
N7 C5 N8 C6 165.3(2) . . . . ?
C7 C6 N8 C5 -11.7(4) . . . . ?
C11 C6 N8 C5 171.6(3) . . . . ?
O2 C25 N9 C27 0.7(6) . . . . ?
O2 C25 N9 C26 176.8(4) . . . . ?

loop_
_cod_related_entry_id
_cod_related_entry_database
_cod_related_entry_code
1 ChemSpider 30653348
